data_4022834
loop_
_publ_author_name
'Carl J. Lovely'
'Hongwang Du'
'Rasapalli Sivappa'
'Manojkumar R. Bhandari'
'Yong He'
'H. V. Rasika Dias'

_publ_contact_author_address
;Department of Chemistry and Biochemistry
The University of Texas at Arlington
Arlington, Texas 76019-0065, USA
;
_publ_contact_author_email dias@uta.edu
_publ_contact_author_fax 817-272-3808
_publ_contact_author_name 'Prof. H. V. R. Dias'
_publ_contact_author_phone 817-272-3813
_publ_section_title
;
 Preparation and Diels-Alder Chemistry of 4-Vinylimidazoles
;
_journal_name_full 'Journal of Organic Chemistry'
_journal_page_first 3741
_journal_page_last 3749
_journal_paper_doi 10.1021/jo0626008
_journal_volume 72
_journal_year 2007
_chemical_formula_sum 'C16 H18 N2 O2'
_chemical_formula_weight 270.32
_chemical_name_common Compound-39e
_chemical_name_systematic
; 
 ? 
;
_space_group_IT_number 14
_symmetry_cell_setting monoclinic
_symmetry_space_group_name_Hall '-P 2yn'
_symmetry_space_group_name_H-M 'P 1 21/n 1'
_atom_sites_solution_hydrogens geom
_atom_sites_solution_primary direct
_atom_sites_solution_secondary difmap
_audit_creation_method SHELXL-97
_cell_angle_alpha 90.00
_cell_angle_beta 113.350(1)
_cell_angle_gamma 90.00
_cell_formula_units_Z 4
_cell_length_a 7.8332(4)
_cell_length_b 19.6684(9)
_cell_length_c 9.8075(5)
_cell_measurement_reflns_used 5104
_cell_measurement_temperature 100(2)
_cell_measurement_theta_max 28.33
_cell_measurement_theta_min 2.49
_cell_volume 1387.26(12)
_computing_cell_refinement 'Bruker SMART'
_computing_data_collection 'Bruker SMART'
_computing_data_reduction 'Bruker SAINT'
_computing_molecular_graphics 'Bruker SHELXTL'
_computing_publication_material 'Bruker SHELXTL'
_computing_structure_refinement 'SHELXL-97 (Sheldrick, 1997)'
_computing_structure_solution 'SHELXS-97 (Sheldrick, 1990)'
_diffrn_ambient_temperature 100(2)
_diffrn_measured_fraction_theta_full 0.984
_diffrn_measured_fraction_theta_max 0.984
_diffrn_measurement_device_type 'CCD area detector'
_diffrn_measurement_method 'phi and omega scans'
_diffrn_radiation_monochromator graphite
_diffrn_radiation_source 'fine-focus sealed tube'
_diffrn_radiation_type MoK\a
_diffrn_radiation_wavelength 0.71073
_diffrn_reflns_av_R_equivalents 0.0209
_diffrn_reflns_av_sigmaI/netI 0.0174
_diffrn_reflns_limit_h_max 10
_diffrn_reflns_limit_h_min -10
_diffrn_reflns_limit_k_max 25
_diffrn_reflns_limit_k_min -25
_diffrn_reflns_limit_l_max 12
_diffrn_reflns_limit_l_min -12
_diffrn_reflns_number 12767
_diffrn_reflns_theta_full 28.33
_diffrn_reflns_theta_max 28.33
_diffrn_reflns_theta_min 2.49
_exptl_absorpt_coefficient_mu 0.086
_exptl_absorpt_correction_T_max 0.9746
_exptl_absorpt_correction_T_min 0.9622
_exptl_absorpt_correction_type multi-scan
_exptl_absorpt_process_details SADABS
_exptl_crystal_colour colorless
_exptl_crystal_density_diffrn 1.294
_exptl_crystal_density_meas 0
_exptl_crystal_density_method 'not measured'
_exptl_crystal_description blocks
_exptl_crystal_F_000 576
_exptl_crystal_size_max 0.45
_exptl_crystal_size_mid 0.35
_exptl_crystal_size_min 0.30
_refine_diff_density_max 0.369
_refine_diff_density_min -0.211
_refine_diff_density_rms 0.048
_refine_ls_extinction_method none
_refine_ls_goodness_of_fit_ref 1.020
_refine_ls_hydrogen_treatment mixed
_refine_ls_matrix_type full
_refine_ls_number_parameters 182
_refine_ls_number_reflns 3402
_refine_ls_number_restraints 0
_refine_ls_restrained_S_all 1.020
_refine_ls_R_factor_all 0.0423
_refine_ls_R_factor_gt 0.0401
_refine_ls_shift/su_max 0.000
_refine_ls_shift/su_mean 0.000
_refine_ls_structure_factor_coef Fsqd
_refine_ls_weighting_details 'calc w=1/[\s^2^(Fo^2^)+(0.0625P)^2^+0.4735P] where P=(Fo^2^+2Fc^2^)/3'
_refine_ls_weighting_scheme calc
_refine_ls_wR_factor_gt 0.1052
_refine_ls_wR_factor_ref 0.1078
_reflns_number_gt 3164
_reflns_number_total 3402
_reflns_threshold_expression >2sigma(I)
_cod_data_source_file jo0626008si20070226_025108_4.cif
_cod_data_source_block dias20s
_cod_depositor_comments
;
The following automatic conversions were performed:
'_symmetry_cell_setting' value 'Monoclinic' changed to 'monoclinic'
according to '/home/saulius/struct/CIF-dictionaries/cif_core.dic'
dictionary named 'cif_core.dic' version 2.4.1 from 2010-06-29.

Automatic conversion script
Id: cif_fix_enum 1527 2010-12-29 10:47:43Z saulius 
;
_cod_original_sg_symbol_H-M 'P 21/n'
_cod_database_code 4022834

loop_
_symmetry_equiv_pos_as_xyz
'x, y, z'
'-x+1/2, y+1/2, -z+1/2'
'-x, -y, -z'
'x-1/2, -y-1/2, z-1/2'

loop_
_atom_site_label
_atom_site_type_symbol
_atom_site_fract_x
_atom_site_fract_y
_atom_site_fract_z
_atom_site_U_iso_or_equiv
_atom_site_adp_type
_atom_site_occupancy
_atom_site_symmetry_multiplicity
_atom_site_calc_flag
_atom_site_refinement_flags
N1 N 0.24900(11) 0.27762(4) 0.91510(9) 0.01444(17) Uani 1 1 d .
N2 N 0.19068(11) 0.36955(4) 0.77030(9) 0.01726(18) Uani 1 1 d .
O1 O -0.27450(11) 0.23407(4) 0.90825(9) 0.0289(2) Uani 1 1 d .
O2 O -0.01573(10) 0.17671(4) 1.04682(8) 0.02204(17) Uani 1 1 d .
C1 C 0.29447(13) 0.31457(5) 0.81717(10) 0.01633(19) Uani 1 1 d .
H1 H 0.3905 0.3022 0.7859 0.020 Uiso 1 1 calc R
C2 C 0.07021(13) 0.36776(5) 0.84199(10) 0.01613(19) Uani 1 1 d .
C3 C -0.07016(15) 0.42133(5) 0.83125(12) 0.0219(2) Uani 1 1 d .
H3A H -0.1438 0.4326 0.7257 0.026 Uiso 1 1 calc R
H3B H -0.0062 0.4631 0.8826 0.026 Uiso 1 1 calc R
C4 C -0.19911(15) 0.39506(6) 0.90304(13) 0.0255(2) Uani 1 1 d .
H4A H -0.2892 0.3626 0.8346 0.031 Uiso 1 1 calc R
H4B H -0.2702 0.4337 0.9190 0.031 Uiso 1 1 calc R
C5 C -0.09149(16) 0.35974(6) 1.05188(12) 0.0238(2) Uani 1 1 d .
H5A H -0.1798 0.3468 1.0968 0.029 Uiso 1 1 calc R
H5B H -0.0015 0.3924 1.1198 0.029 Uiso 1 1 calc R
C6 C 0.01478(13) 0.29556(5) 1.03836(10) 0.0172(2) Uani 1 1 d .
H6 H 0.1154 0.2857 1.1378 0.021 Uiso 1 1 calc R
C7 C 0.10327(12) 0.31173(5) 0.93151(10) 0.01460(19) Uani 1 1 d .
C8 C 0.33313(13) 0.21288(5) 0.97909(10) 0.01547(19) Uani 1 1 d .
H8A H 0.3174 0.2058 1.0734 0.019 Uiso 1 1 calc R
H8B H 0.4682 0.2150 1.0027 0.019 Uiso 1 1 calc R
C9 C 0.25130(13) 0.15255(5) 0.87827(10) 0.01460(19) Uani 1 1 d .
C10 C 0.35096(14) 0.09178(5) 0.91174(11) 0.0183(2) Uani 1 1 d .
H10 H 0.4666 0.0896 0.9950 0.022 Uiso 1 1 calc R
C11 C 0.28273(15) 0.03440(5) 0.82451(11) 0.0214(2) Uani 1 1 d .
H11 H 0.3519 -0.0067 0.8482 0.026 Uiso 1 1 calc R
C12 C 0.11354(15) 0.03702(5) 0.70270(11) 0.0201(2) Uani 1 1 d .
H12 H 0.0666 -0.0023 0.6433 0.024 Uiso 1 1 calc R
C13 C 0.01334(14) 0.09731(5) 0.66808(11) 0.0194(2) Uani 1 1 d .
H13 H -0.1022 0.0993 0.5847 0.023 Uiso 1 1 calc R
C14 C 0.08218(13) 0.15501(5) 0.75561(11) 0.01690(19) Uani 1 1 d .
H14 H 0.0133 0.1962 0.7314 0.020 Uiso 1 1 calc R
C15 C -0.11149(14) 0.23347(5) 0.98872(11) 0.0189(2) Uani 1 1 d .
C16 C -0.11577(17) 0.11294(6) 1.00411(14) 0.0280(2) Uani 1 1 d .
H16A H -0.1963 0.1072 1.0584 0.042 Uiso 1 1 calc R
H16B H -0.0268 0.0753 1.0280 0.042 Uiso 1 1 calc R
H16C H -0.1918 0.1133 0.8971 0.042 Uiso 1 1 calc R

loop_
_atom_site_aniso_label
_atom_site_aniso_U_11
_atom_site_aniso_U_22
_atom_site_aniso_U_33
_atom_site_aniso_U_23
_atom_site_aniso_U_13
_atom_site_aniso_U_12
N1 0.0147(4) 0.0129(4) 0.0159(4) -0.0003(3) 0.0063(3) -0.0001(3)
N2 0.0189(4) 0.0153(4) 0.0175(4) 0.0001(3) 0.0072(3) -0.0007(3)
O1 0.0201(4) 0.0357(5) 0.0276(4) 0.0035(3) 0.0059(3) -0.0050(3)
O2 0.0226(4) 0.0193(4) 0.0261(4) -0.0005(3) 0.0116(3) -0.0032(3)
C1 0.0169(4) 0.0160(4) 0.0171(4) -0.0008(3) 0.0078(3) -0.0016(3)
C2 0.0167(4) 0.0151(4) 0.0156(4) -0.0010(3) 0.0054(3) 0.0003(3)
C3 0.0235(5) 0.0186(5) 0.0236(5) 0.0025(4) 0.0092(4) 0.0063(4)
C4 0.0236(5) 0.0269(5) 0.0290(5) 0.0034(4) 0.0136(4) 0.0097(4)
C5 0.0282(5) 0.0252(5) 0.0230(5) -0.0012(4) 0.0154(4) 0.0057(4)
C6 0.0180(4) 0.0196(5) 0.0150(4) 0.0002(3) 0.0075(4) 0.0007(3)
C7 0.0146(4) 0.0144(4) 0.0145(4) -0.0017(3) 0.0054(3) -0.0001(3)
C8 0.0150(4) 0.0130(4) 0.0165(4) 0.0008(3) 0.0042(3) 0.0013(3)
C9 0.0162(4) 0.0136(4) 0.0152(4) 0.0009(3) 0.0074(3) -0.0006(3)
C10 0.0182(4) 0.0167(4) 0.0174(4) 0.0017(3) 0.0043(4) 0.0025(3)
C11 0.0263(5) 0.0139(4) 0.0222(5) 0.0018(4) 0.0077(4) 0.0033(4)
C12 0.0258(5) 0.0152(4) 0.0191(5) -0.0022(3) 0.0087(4) -0.0030(4)
C13 0.0180(4) 0.0205(5) 0.0170(4) -0.0005(4) 0.0042(4) -0.0011(4)
C14 0.0169(4) 0.0155(4) 0.0179(4) 0.0010(3) 0.0064(4) 0.0021(3)
C15 0.0201(4) 0.0247(5) 0.0153(4) 0.0011(3) 0.0104(4) -0.0013(4)
C16 0.0321(6) 0.0226(5) 0.0346(6) -0.0044(4) 0.0189(5) -0.0091(4)

loop_
_atom_type_symbol
_atom_type_description
_atom_type_scat_dispersion_real
_atom_type_scat_dispersion_imag
_atom_type_scat_source
C C 0.0033 0.0016 'International Tables Vol C Tables 4.2.6.8 and 6.1.1.4'
H H 0.0000 0.0000 'International Tables Vol C Tables 4.2.6.8 and 6.1.1.4'
N N 0.0061 0.0033 'International Tables Vol C Tables 4.2.6.8 and 6.1.1.4'
O O 0.0106 0.0060 'International Tables Vol C Tables 4.2.6.8 and 6.1.1.4'

loop_
_geom_angle_atom_site_label_1
_geom_angle_atom_site_label_2
_geom_angle_atom_site_label_3
_geom_angle
C1 N1 C7 106.35(8)
C1 N1 C8 124.83(8)
C7 N1 C8 128.70(8)
C1 N2 C2 104.60(8)
C15 O2 C16 116.78(8)
N2 C1 N1 112.70(8)
N2 C1 H1 123.6
N1 C1 H1 123.6
C7 C2 N2 110.67(8)
C7 C2 C3 124.01(9)
N2 C2 C3 125.23(9)
C2 C3 C4 109.28(8)
C2 C3 H3A 109.8
C4 C3 H3A 109.8
C2 C3 H3B 109.8
C4 C3 H3B 109.8
H3A C3 H3B 108.3
C3 C4 C5 112.13(9)
C3 C4 H4A 109.2
C5 C4 H4A 109.2
C3 C4 H4B 109.2
C5 C4 H4B 109.2
H4A C4 H4B 107.9
C4 C5 C6 113.57(8)
C4 C5 H5A 108.9
C6 C5 H5A 108.9
C4 C5 H5B 108.9
C6 C5 H5B 108.9
H5A C5 H5B 107.7
C7 C6 C15 111.55(8)
C7 C6 C5 107.45(8)
C15 C6 C5 112.21(8)
C7 C6 H6 108.5
C15 C6 H6 108.5
C5 C6 H6 108.5
C2 C7 N1 105.68(8)
C2 C7 C6 126.58(8)
N1 C7 C6 127.38(8)
N1 C8 C9 113.67(7)
N1 C8 H8A 108.8
C9 C8 H8A 108.8
N1 C8 H8B 108.8
C9 C8 H8B 108.8
H8A C8 H8B 107.7
C14 C9 C10 119.03(9)
C14 C9 C8 123.23(8)
C10 C9 C8 117.74(8)
C11 C10 C9 120.59(9)
C11 C10 H10 119.7
C9 C10 H10 119.7
C10 C11 C12 120.16(9)
C10 C11 H11 119.9
C12 C11 H11 119.9
C13 C12 C11 119.74(9)
C13 C12 H12 120.1
C11 C12 H12 120.1
C12 C13 C14 120.07(9)
C12 C13 H13 120.0
C14 C13 H13 120.0
C9 C14 C13 120.39(9)
C9 C14 H14 119.8
C13 C14 H14 119.8
O1 C15 O2 123.75(10)
O1 C15 C6 125.85(10)
O2 C15 C6 110.40(8)
O2 C16 H16A 109.5
O2 C16 H16B 109.5
H16A C16 H16B 109.5
O2 C16 H16C 109.5
H16A C16 H16C 109.5
H16B C16 H16C 109.5

loop_
_geom_bond_atom_site_label_1
_geom_bond_atom_site_label_2
_geom_bond_distance
N1 C1 1.3596(12)
N1 C7 1.3873(12)
N1 C8 1.4566(11)
N2 C1 1.3211(12)
N2 C2 1.3828(12)
O1 C15 1.2061(13)
O2 C15 1.3397(13)
O2 C16 1.4500(12)
C1 H1 0.9500
C2 C7 1.3683(13)
C2 C3 1.4961(13)
C3 C4 1.5318(15)
C3 H3A 0.9900
C3 H3B 0.9900
C4 C5 1.5326(15)
C4 H4A 0.9900
C4 H4B 0.9900
C5 C6 1.5465(14)
C5 H5A 0.9900
C5 H5B 0.9900
C6 C7 1.5019(12)
C6 C15 1.5248(14)
C6 H6 1.0000
C8 C9 1.5147(12)
C8 H8A 0.9900
C8 H8B 0.9900
C9 C14 1.3933(13)
C9 C10 1.3937(13)
C10 C11 1.3889(14)
C10 H10 0.9500
C11 C12 1.3897(14)
C11 H11 0.9500
C12 C13 1.3878(14)
C12 H12 0.9500
C13 C14 1.3960(13)
C13 H13 0.9500
C14 H14 0.9500
C16 H16A 0.9800
C16 H16B 0.9800
C16 H16C 0.9800

loop_
_cod_related_entry_id
_cod_related_entry_database
_cod_related_entry_code
1 ChemSpider 17596537
